data_4512073
loop_
_publ_author_name
'\/Oien, Sigurd'
'Wragg, David'
'Reinsch, Helge'
'Svelle, Stian'
'Bordiga, Silvia'
'Lamberti, Carlo'
'Lillerud, Karl Petter'

_publ_section_title
;
 Detailed Structure Analysis of Atomic Positions and Defects in Zirconium
 Metal--Organic Frameworks
;
_journal_issue 11
_journal_name_full 'Crystal Growth &amp; Design'
_journal_page_first 5370
_journal_paper_doi 10.1021/cg501386j
_journal_volume 14
_journal_year 2014
_chemical_formula_moiety 'n[C84 H48 O32 Zr6]'
_chemical_formula_sum 'C84 H48 O32 Zr6'
_chemical_formula_weight 2116.54
_chemical_name_common UiO-67
_chemical_name_systematic
;
Zr(IV) biphenyl dicarboxylate metal-organic framework
;
_space_group_crystal_system cubic
_space_group_IT_number 225
_space_group_name_Hall '-F 4 2 3'
_space_group_name_H-M_alt 'F m -3 m'
_symmetry_space_group_name_Hall '-F 4 2 3'
_symmetry_space_group_name_H-M 'F m -3 m'
_atom_sites_solution_hydrogens difmap
_atom_sites_solution_primary direct
_audit_creation_date 2014-04-30
_audit_creation_method
;
Olex2 1.2
(compiled 2014.03.20 svn.r2914 for OlexSys, GUI svn.r4816)
;
_cell_angle_alpha 90
_cell_angle_beta 90
_cell_angle_gamma 90
_cell_formula_units_Z 4
_cell_length_a 26.8809(3)
_cell_length_b 26.8809(3)
_cell_length_c 26.8809(3)
_cell_measurement_reflns_used 7493
_cell_measurement_temperature 100
_cell_measurement_theta_max 33.40
_cell_measurement_theta_min 2.29
_cell_volume 19423.7(4)
_computing_cell_refinement 'APEX2 v2013.6--2 (Bruker AXS)'
_computing_data_collection 'APEX2 v2013.6--2 (Bruker AXS)'
_computing_data_reduction 'SAINT v8.34A (Bruker, 2013)'
_computing_molecular_graphics 'Diamond v3.2i (Brandenburg, 2012)'
_computing_publication_material 'Olex2 (Dolomanov et al., 2009)'
_computing_structure_refinement 'XL (Sheldrick, 2008)'
_computing_structure_solution 'APEX2 v2013.6--2 (Bruker AXS)'
_diffrn_ambient_temperature 100
_diffrn_detector 'CCD area detector'
_diffrn_detector_area_resol_mean 13.6986
_diffrn_detector_type 'Marmosaic 225'
_diffrn_measured_fraction_theta_full 0.994
_diffrn_measured_fraction_theta_max 0.995
_diffrn_measurement_device '\k-geometry diffractometer'
_diffrn_measurement_device_type 'Beamline I911-3'
_diffrn_measurement_method '\f and \w scans'
_diffrn_radiation_collimation 'Rh-coated Si focusing mirrors'
_diffrn_radiation_monochromator 'Silicon 111'
_diffrn_radiation_probe x-ray
_diffrn_radiation_type synchrotron
_diffrn_radiation_wavelength 0.760
_diffrn_reflns_av_R_equivalents 0.0266
_diffrn_reflns_av_unetI/netI 0.0124
_diffrn_reflns_Laue_measured_fraction_full 0.994
_diffrn_reflns_Laue_measured_fraction_max 0.995
_diffrn_reflns_limit_h_max 38
_diffrn_reflns_limit_h_min -20
_diffrn_reflns_limit_k_max 38
_diffrn_reflns_limit_k_min -38
_diffrn_reflns_limit_l_max 38
_diffrn_reflns_limit_l_min -28
_diffrn_reflns_number 22259
_diffrn_reflns_point_group_measured_fraction_full 0.994
_diffrn_reflns_point_group_measured_fraction_max 0.995
_diffrn_reflns_theta_full 27.129
_diffrn_reflns_theta_max 32.782
_diffrn_reflns_theta_min 2.292
_diffrn_source synchrotron
_diffrn_source_type 'Wiggler, Station I911-3, MAX II, MAXLAB'
_diffrn_standards_number 0
_exptl_absorpt_coefficient_mu 0.418
_exptl_absorpt_correction_T_max 0.7466
_exptl_absorpt_correction_T_min 0.6996
_exptl_absorpt_correction_type multi-scan
_exptl_absorpt_process_details
;
SADABS-2012/1 (Bruker,2012) was used for absorption correction.
wR2(int) was 0.0945 before and 0.0318 after correction.
The Ratio of minimum to maximum transmission is 0.9370.
The \l/2 correction factor is 0.0015.
;
_exptl_crystal_colour 'clear colourless'
_exptl_crystal_colour_lustre clear
_exptl_crystal_colour_primary colourless
_exptl_crystal_density_diffrn 0.724
_exptl_crystal_description octahedral
_exptl_crystal_F_000 4192
_exptl_crystal_size_max 0.07
_exptl_crystal_size_mid 0.07
_exptl_crystal_size_min 0.04
_refine_diff_density_max 0.488
_refine_diff_density_min -0.640
_refine_diff_density_rms 0.046
_refine_ls_extinction_method none
_refine_ls_goodness_of_fit_ref 1.047
_refine_ls_hydrogen_treatment refall
_refine_ls_matrix_type full
_refine_ls_number_parameters 55
_refine_ls_number_reflns 1514
_refine_ls_number_restraints 0
_refine_ls_restrained_S_all 1.047
_refine_ls_R_factor_all 0.0232
_refine_ls_R_factor_gt 0.0206
_refine_ls_shift/su_max 0.001
_refine_ls_shift/su_mean 0.000
_refine_ls_structure_factor_coef Fsqd
_refine_ls_weighting_details 'w=1/[\s^2^(Fo^2^)+(0.0306P)^2^+31.5444P] where P=(Fo^2^+2Fc^2^)/3'
_refine_ls_weighting_scheme calc
_refine_ls_wR_factor_gt 0.0546
_refine_ls_wR_factor_ref 0.0553
_reflns_Friedel_coverage 0.000
_reflns_number_gt 1382
_reflns_number_total 1514
_reflns_threshold_expression 'I > 2\s(I)'
_cod_data_source_file cg501386j_si_003.cif
_cod_data_source_block dh67_a
_cod_depositor_comments 'Adding full bibliography for 4512072--4512074.cif.'
_cod_original_cell_volume 19423.7(7)
_cod_database_code 4512073
_shelx_space_group_comment
;
The symmetry employed for this shelxl refinement is uniquely defined
by the following loop, which should always be used as a source of
symmetry information in preference to the above space-group names.
They are only intended as comments.
;
_olex2_refinement_description
;
1. Others
 Sof(O2B)=0.16667*(1-FVAR(2))
 Sof(O2A)=0.16667*FVAR(2)
 Fixed Sof: C3(0.5) C4(0.5) H3(0.5) H4(0.5)
;

loop_
_space_group_symop_operation_xyz
'x, y, z'
'-x, -y, z'
'-x, y, -z'
'x, -y, -z'
'z, x, y'
'z, -x, -y'
'-z, -x, y'
'-z, x, -y'
'y, z, x'
'-y, z, -x'
'y, -z, -x'
'-y, -z, x'
'y, x, -z'
'-y, -x, -z'
'y, -x, z'
'-y, x, z'
'x, z, -y'
'-x, z, y'
'-x, -z, -y'
'x, -z, y'
'z, y, -x'
'z, -y, x'
'-z, y, x'
'-z, -y, -x'
'x, y+1/2, z+1/2'
'-x, -y+1/2, z+1/2'
'-x, y+1/2, -z+1/2'
'x, -y+1/2, -z+1/2'
'z, x+1/2, y+1/2'
'z, -x+1/2, -y+1/2'
'-z, -x+1/2, y+1/2'
'-z, x+1/2, -y+1/2'
'y, z+1/2, x+1/2'
'-y, z+1/2, -x+1/2'
'y, -z+1/2, -x+1/2'
'-y, -z+1/2, x+1/2'
'y, x+1/2, -z+1/2'
'-y, -x+1/2, -z+1/2'
'y, -x+1/2, z+1/2'
'-y, x+1/2, z+1/2'
'x, z+1/2, -y+1/2'
'-x, z+1/2, y+1/2'
'-x, -z+1/2, -y+1/2'
'x, -z+1/2, y+1/2'
'z, y+1/2, -x+1/2'
'z, -y+1/2, x+1/2'
'-z, y+1/2, x+1/2'
'-z, -y+1/2, -x+1/2'
'x+1/2, y, z+1/2'
'-x+1/2, -y, z+1/2'
'-x+1/2, y, -z+1/2'
'x+1/2, -y, -z+1/2'
'z+1/2, x, y+1/2'
'z+1/2, -x, -y+1/2'
'-z+1/2, -x, y+1/2'
'-z+1/2, x, -y+1/2'
'y+1/2, z, x+1/2'
'-y+1/2, z, -x+1/2'
'y+1/2, -z, -x+1/2'
'-y+1/2, -z, x+1/2'
'y+1/2, x, -z+1/2'
'-y+1/2, -x, -z+1/2'
'y+1/2, -x, z+1/2'
'-y+1/2, x, z+1/2'
'x+1/2, z, -y+1/2'
'-x+1/2, z, y+1/2'
'-x+1/2, -z, -y+1/2'
'x+1/2, -z, y+1/2'
'z+1/2, y, -x+1/2'
'z+1/2, -y, x+1/2'
'-z+1/2, y, x+1/2'
'-z+1/2, -y, -x+1/2'
'x+1/2, y+1/2, z'
'-x+1/2, -y+1/2, z'
'-x+1/2, y+1/2, -z'
'x+1/2, -y+1/2, -z'
'z+1/2, x+1/2, y'
'z+1/2, -x+1/2, -y'
'-z+1/2, -x+1/2, y'
'-z+1/2, x+1/2, -y'
'y+1/2, z+1/2, x'
'-y+1/2, z+1/2, -x'
'y+1/2, -z+1/2, -x'
'-y+1/2, -z+1/2, x'
'y+1/2, x+1/2, -z'
'-y+1/2, -x+1/2, -z'
'y+1/2, -x+1/2, z'
'-y+1/2, x+1/2, z'
'x+1/2, z+1/2, -y'
'-x+1/2, z+1/2, y'
'-x+1/2, -z+1/2, -y'
'x+1/2, -z+1/2, y'
'z+1/2, y+1/2, -x'
'z+1/2, -y+1/2, x'
'-z+1/2, y+1/2, x'
'-z+1/2, -y+1/2, -x'
'-x, -y, -z'
'x, y, -z'
'x, -y, z'
'-x, y, z'
'-z, -x, -y'
'-z, x, y'
'z, x, -y'
'z, -x, y'
'-y, -z, -x'
'y, -z, x'
'-y, z, x'
'y, z, -x'
'-y, -x, z'
'y, x, z'
'-y, x, -z'
'y, -x, -z'
'-x, -z, y'
'x, -z, -y'
'x, z, y'
'-x, z, -y'
'-z, -y, x'
'-z, y, -x'
'z, -y, -x'
'z, y, x'
'-x, -y+1/2, -z+1/2'
'x, y+1/2, -z+1/2'
'x, -y+1/2, z+1/2'
'-x, y+1/2, z+1/2'
'-z, -x+1/2, -y+1/2'
'-z, x+1/2, y+1/2'
'z, x+1/2, -y+1/2'
'z, -x+1/2, y+1/2'
'-y, -z+1/2, -x+1/2'
'y, -z+1/2, x+1/2'
'-y, z+1/2, x+1/2'
'y, z+1/2, -x+1/2'
'-y, -x+1/2, z+1/2'
'y, x+1/2, z+1/2'
'-y, x+1/2, -z+1/2'
'y, -x+1/2, -z+1/2'
'-x, -z+1/2, y+1/2'
'x, -z+1/2, -y+1/2'
'x, z+1/2, y+1/2'
'-x, z+1/2, -y+1/2'
'-z, -y+1/2, x+1/2'
'-z, y+1/2, -x+1/2'
'z, -y+1/2, -x+1/2'
'z, y+1/2, x+1/2'
'-x+1/2, -y, -z+1/2'
'x+1/2, y, -z+1/2'
'x+1/2, -y, z+1/2'
'-x+1/2, y, z+1/2'
'-z+1/2, -x, -y+1/2'
'-z+1/2, x, y+1/2'
'z+1/2, x, -y+1/2'
'z+1/2, -x, y+1/2'
'-y+1/2, -z, -x+1/2'
'y+1/2, -z, x+1/2'
'-y+1/2, z, x+1/2'
'y+1/2, z, -x+1/2'
'-y+1/2, -x, z+1/2'
'y+1/2, x, z+1/2'
'-y+1/2, x, -z+1/2'
'y+1/2, -x, -z+1/2'
'-x+1/2, -z, y+1/2'
'x+1/2, -z, -y+1/2'
'x+1/2, z, y+1/2'
'-x+1/2, z, -y+1/2'
'-z+1/2, -y, x+1/2'
'-z+1/2, y, -x+1/2'
'z+1/2, -y, -x+1/2'
'z+1/2, y, x+1/2'
'-x+1/2, -y+1/2, -z'
'x+1/2, y+1/2, -z'
'x+1/2, -y+1/2, z'
'-x+1/2, y+1/2, z'
'-z+1/2, -x+1/2, -y'
'-z+1/2, x+1/2, y'
'z+1/2, x+1/2, -y'
'z+1/2, -x+1/2, y'
'-y+1/2, -z+1/2, -x'
'y+1/2, -z+1/2, x'
'-y+1/2, z+1/2, x'
'y+1/2, z+1/2, -x'
'-y+1/2, -x+1/2, z'
'y+1/2, x+1/2, z'
'-y+1/2, x+1/2, -z'
'y+1/2, -x+1/2, -z'
'-x+1/2, -z+1/2, y'
'x+1/2, -z+1/2, -y'
'x+1/2, z+1/2, y'
'-x+1/2, z+1/2, -y'
'-z+1/2, -y+1/2, x'
'-z+1/2, y+1/2, -x'
'z+1/2, -y+1/2, -x'
'z+1/2, y+1/2, x'

loop_
_atom_site_label
_atom_site_type_symbol
_atom_site_fract_x
_atom_site_fract_y
_atom_site_fract_z
_atom_site_U_iso_or_equiv
_atom_site_adp_type
_atom_site_occupancy
_atom_site_site_symmetry_order
_atom_site_calc_flag
_atom_site_refinement_flags_posn
_atom_site_refinement_flags_adp
_atom_site_refinement_flags_occupancy
_atom_site_disorder_group
Zr1 Zr 0.40761(2) 0.0000 0.5000 0.00354(7) Uani 1 8 d S T P .
O1 O 0.36809(3) 0.0000 0.42758(3) 0.01086(17) Uani 1 2 d S T P .
O2A O 0.4616(2) 0.0384(2) 0.5384(2) 0.0032(15) Uani 0.48(2) 6 d S T P 1
C1 C 0.38269(4) 0.0000 0.38269(4) 0.0120(3) Uani 1 4 d S T P .
C2 C 0.34339(5) 0.0000 0.34339(5) 0.0218(4) Uani 1 4 d S T P .
C5 C 0.26958(5) 0.0000 0.26958(5) 0.0374(6) Uani 1 4 d S T P .
O2B O 0.4481(2) 0.0519(2) 0.5519(2) 0.0067(13) Uani 0.52(2) 6 d S T P 2
C3 C 0.35518(7) -0.01194(11) 0.29464(7) 0.0334(10) Uani 0.5 1 d . . . .
C4 C 0.31857(7) -0.01250(15) 0.25833(7) 0.0425(15) Uani 0.5 1 d . . . .
H3 H 0.3928(11) -0.0180(10) 0.2878(10) 0.046(9) Uiso 0.5 1 d . . . .
H4 H 0.3301(10) -0.0222(9) 0.2251(10) 0.037(8) Uiso 0.5 1 d . . . .

loop_
_atom_site_aniso_label
_atom_site_aniso_U_11
_atom_site_aniso_U_22
_atom_site_aniso_U_33
_atom_site_aniso_U_23
_atom_site_aniso_U_13
_atom_site_aniso_U_12
Zr1 0.00219(9) 0.00421(8) 0.00421(8) 0.000 0.000 0.000
O1 0.0072(4) 0.0169(4) 0.0085(4) 0.000 -0.0031(3) 0.000
O2A 0.0032(15) 0.0032(15) 0.0032(15) 0.0010(14) -0.0010(14) -0.0010(14)
C1 0.0094(4) 0.0171(8) 0.0094(4) 0.000 -0.0040(6) 0.000
C2 0.0111(5) 0.0433(12) 0.0111(5) 0.000 -0.0056(6) 0.000
C5 0.0123(6) 0.087(2) 0.0123(6) 0.000 -0.0074(7) 0.000
O2B 0.0067(13) 0.0067(13) 0.0067(13) -0.0012(14) 0.0012(14) 0.0012(14)
C3 0.0108(7) 0.076(3) 0.0133(7) -0.0092(9) -0.0060(6) 0.0067(9)
C4 0.0153(7) 0.102(4) 0.0105(7) -0.0121(11) -0.0070(6) 0.0048(11)

loop_
_atom_type_symbol
_atom_type_description
_atom_type_scat_dispersion_real
_atom_type_scat_dispersion_imag
_atom_type_scat_source
C C 0.0040 0.0020 'International Tables Vol C Tables 4.2.6.8 and 6.1.1.4'
H H 0.0000 0.0000 'International Tables Vol C Tables 4.2.6.8 and 6.1.1.4'
O O 0.0140 0.0070 'International Tables Vol C Tables 4.2.6.8 and 6.1.1.4'
Zr Zr -1.9670 0.6570 'International Tables Vol C Tables 4.2.6.8 and 6.1.1.4'

loop_
_geom_angle_atom_site_label_1
_geom_angle_atom_site_label_2
_geom_angle_atom_site_label_3
_geom_angle
_geom_angle_site_symmetry_1
_geom_angle_site_symmetry_3
O1 Zr1 O1 122.76(4) 41_545 138
O1 Zr1 O1 76.736(19) 138 .
O1 Zr1 O1 76.736(19) 41_545 .
O1 Zr1 O1 76.735(19) 41_545 98_556
O1 Zr1 O1 76.735(19) 138 98_556
O1 Zr1 O1 122.76(4) 98_556 .
O1 Zr1 O2B 140.79(5) 98_556 4_556
O1 Zr1 O2B 71.80(19) 138 98_556
O1 Zr1 O2B 140.79(5) 138 4_556
O1 Zr1 O2B 71.80(19) . 4_556
O1 Zr1 O2B 140.79(5) 98_556 98_556
O1 Zr1 O2B 140.79(5) 138 99
O1 Zr1 O2B 71.80(19) . 98_556
O1 Zr1 O2B 140.79(5) . 99
O1 Zr1 O2B 71.80(19) 41_545 99
O1 Zr1 O2B 140.79(5) 41_545 .
O1 Zr1 O2B 71.80(19) 98_556 99
O1 Zr1 O2B 71.80(19) 138 .
O1 Zr1 O2B 140.79(5) 41_545 98_556
O1 Zr1 O2B 71.80(19) 98_556 .
O1 Zr1 O2B 140.79(5) . .
O1 Zr1 O2B 71.80(19) 41_545 4_556
O2A Zr1 O1 141.07(5) . 41_545
O2A Zr1 O1 141.07(5) 99 .
O2A Zr1 O1 84.1(2) 98_556 138
O2A Zr1 O1 84.1(2) 99 41_545
O2A Zr1 O1 84.1(2) . 138
O2A Zr1 O1 84.1(2) 99 98_556
O2A Zr1 O1 141.07(5) . .
O2A Zr1 O1 141.07(5) 98_556 98_556
O2A Zr1 O1 84.1(2) 98_556 .
O2A Zr1 O1 141.07(5) 4_556 98_556
O2A Zr1 O1 141.07(5) 99 138
O2A Zr1 O1 141.07(5) 98_556 41_545
O2A Zr1 O1 141.07(5) 4_556 138
O2A Zr1 O1 84.1(2) 4_556 41_545
O2A Zr1 O1 84.1(2) . 98_556
O2A Zr1 O1 84.1(2) 4_556 .
O2A Zr1 O2A 60.2(4) 98_556 4_556
O2A Zr1 O2A 90.4(6) . 4_556
O2A Zr1 O2A 90.4(6) 99 98_556
O2A Zr1 O2A 60.2(4) . 99
O2A Zr1 O2A 60.2(4) 99 4_556
O2A Zr1 O2A 60.2(4) . 98_556
O2B Zr1 O2B 76.5(2) . 99
O2B Zr1 O2B 76.5(2) 4_556 98_556
O2B Zr1 O2B 76.5(2) . 98_556
O2B Zr1 O2B 76.5(2) 4_556 99
O2B Zr1 O2B 122.3(5) . 4_556
O2B Zr1 O2B 122.3(5) 99 98_556
C1 O1 Zr1 133.37(8) . .
Zr1 O2A Zr1 117.09(17) . 177_556
Zr1 O2A Zr1 117.09(17) 125_655 177_556
Zr1 O2A Zr1 117.09(18) . 125_655
O1 C1 O1 126.02(14) . 22
O1 C1 C2 116.99(7) . .
O1 C1 C2 116.99(7) 22 .
C3 C2 C1 120.45(10) 120 .
C3 C2 C1 120.46(10) . .
C3 C2 C1 120.45(10) 22 .
C3 C2 C1 120.45(10) 99 .
C3 C2 C3 112.3(2) 22 99
C3 C2 C3 26.8(2) . 99
C3 C2 C3 119.1(2) 120 99
C3 C2 C3 119.1(2) . 22
C3 C2 C3 112.3(2) . 120
C3 C2 C3 26.8(2) 120 22
C4 C5 C5 121.01(10) . 145
C4 C5 C5 121.00(10) 120 145
C4 C5 C5 121.00(10) 22 145
C4 C5 C5 121.00(10) 99 145
C4 C5 C4 118.0(2) 99 120
C4 C5 C4 110.7(2) . 120
C4 C5 C4 118.0(2) . 22
C4 C5 C4 27.9(3) 22 120
C4 C5 C4 27.9(3) . 99
C4 C5 C4 110.7(2) 99 22
Zr1 O2B Zr1 102.4(3) 125_655 177_556
Zr1 O2B Zr1 102.4(3) 125_655 .
Zr1 O2B Zr1 102.4(3) . 177_556
C2 C3 C4 110.84(19) . 99
C2 C3 H3 115.2(16) . .
C3 C3 C2 76.61(12) 99 .
C3 C3 C4 90.6(2) 99 .
C3 C3 C4 64.65(17) 99 99
C3 C3 H3 99.0(15) 99 .
C4 C3 C2 120.39(18) . .
C4 C3 C4 26.0(3) . 99
C4 C3 H3 124.3(16) . .
C4 C3 H3 125.3(16) 99 .
C5 C4 C3 111.4(2) . 99
C5 C4 H4 124.1(16) . .
C3 C4 C5 121.06(19) . .
C3 C4 C3 24.7(2) . 99
C3 C4 H4 114.9(16) . .
C3 C4 H4 119.4(16) 99 .
C4 C4 C5 76.04(16) 99 .
C4 C4 C3 64.64(17) 99 99
C4 C4 C3 89.4(2) 99 .
C4 C4 H4 105.3(15) 99 .

loop_
_geom_bond_atom_site_label_1
_geom_bond_atom_site_label_2
_geom_bond_distance
_geom_bond_site_symmetry_2
Zr1 O1 2.2176(8) 41_545
Zr1 O1 2.2176(8) .
Zr1 O1 2.2176(8) 98_556
Zr1 O1 2.2176(8) 138
Zr1 O2A 2.059(2) .
Zr1 O2A 2.059(2) 4_556
Zr1 O2A 2.059(2) 99
Zr1 O2A 2.059(2) 98_556
Zr1 O2B 2.254(5) .
Zr1 O2B 2.254(5) 98_556
Zr1 O2B 2.254(5) 99
Zr1 O2B 2.254(5) 4_556
O1 C1 1.2689(11) .
O2A Zr1 2.059(2) 177_556
O2A Zr1 2.059(2) 125_655
C1 O1 1.2690(11) 22
C1 C2 1.494(2) .
C2 C3 1.386(2) 22
C2 C3 1.386(2) 99
C2 C3 1.386(2) 120
C2 C3 1.386(2) .
C5 C5 1.489(4) 145
C5 C4 1.392(2) 120
C5 C4 1.392(2) .
C5 C4 1.392(2) 99
C5 C4 1.392(2) 22
O2B Zr1 2.254(5) 125_655
O2B Zr1 2.254(5) 177_556
C3 C3 0.642(6) 99
C3 C4 1.534(3) 99
C3 C4 1.386(2) .
C3 H3 1.04(3) .
C4 C3 1.534(3) 99
C4 C4 0.672(8) 99
C4 H4 0.98(3) .

loop_
_geom_torsion_atom_site_label_1
_geom_torsion_atom_site_label_2
_geom_torsion_atom_site_label_3
_geom_torsion_atom_site_label_4
_geom_torsion
_geom_torsion_site_symmetry_1
_geom_torsion_site_symmetry_4
Zr1 O1 C1 O1 0.000(0) . 22
Zr1 O1 C1 C2 180.000(0) . .
O1 C1 C2 C3 164.41(14) . 99
O1 C1 C2 C3 15.59(14) . 22
O1 C1 C2 C3 164.41(14) 22 120
O1 C1 C2 C3 -164.41(14) . .
O1 C1 C2 C3 -164.41(14) 22 22
O1 C1 C2 C3 15.59(14) 22 .
O1 C1 C2 C3 -15.59(14) 22 99
O1 C1 C2 C3 -15.59(14) . 120
C1 C2 C3 C3 -98.05(8) . 99
C1 C2 C3 C4 -153.88(16) . 99
C1 C2 C3 C4 179.2(2) . .
C2 C3 C4 C5 1.6(5) . .
C2 C3 C4 C3 74.8(2) . 99
C2 C3 C4 C4 74.8(2) . 99
C5 C5 C4 C3 179.2(2) 145 .
C5 C5 C4 C3 153.73(14) 145 99
C5 C5 C4 C4 98.59(10) 145 99
C3 C2 C3 C3 110.78(19) 120 99
C3 C2 C3 C3 81.95(8) 22 99
C3 C2 C3 C4 -0.8(2) 22 .
C3 C2 C3 C4 -82.7(3) 99 .
C3 C2 C3 C4 28.1(4) 120 .
C3 C2 C3 C4 55.0(3) 120 99
C3 C2 C3 C4 26.12(16) 22 99
C3 C2 C3 C4 -55.8(2) 99 99
C3 C3 C4 C5 -73.2(3) 99 .
C3 C3 C4 C4 0.008(1) 99 99
C4 C5 C4 C3 -55.9(4) 120 99
C4 C5 C4 C3 55.1(2) 99 99
C4 C5 C4 C3 -26.28(14) 22 99
C4 C5 C4 C3 80.6(3) 99 .
C4 C5 C4 C3 -30.4(5) 120 .
C4 C5 C4 C3 -0.8(2) 22 .
C4 C5 C4 C4 -81.41(10) 22 99
C4 C5 C4 C4 -111.1(2) 120 99
C4 C3 C4 C5 -73.3(3) 99 .
C4 C3 C4 C3 -0.008(1) 99 99
